data_2105422
loop_
_publ_author_name
'Hanic, F.'
'Zak, Z.'

_publ_section_title
;
 The crystal structure of calcium borate chloride Ca Cl2 Ca3 (B O3)2
;
_journal_name_full 'Acta Crystallographica B (24,1968-38,1982)'
_journal_page_first 1784
_journal_page_last 1787
_journal_paper_doi 10.1107/S0567740876006390
_journal_volume 32
_journal_year 1976
_chemical_formula_sum 'B Ca2 Cl O3'
_chemical_name_systematic 'Ca2 (B O3) Cl'
_space_group_IT_number 14
_symmetry_space_group_name_Hall '-P 2ybc'
_symmetry_space_group_name_H-M 'P 1 21/c 1'
_cell_angle_alpha 90
_cell_angle_beta 100.27
_cell_angle_gamma 90
_cell_formula_units_Z 4
_cell_length_a 3.9484
_cell_length_b 8.692
_cell_length_c 12.402
_cell_volume 418.811
_citation_journal_id_ASTM ACBCAR
_cod_data_source_file boron0-1_97.cif
_cod_data_source_block B1Ca2Cl1O3
_cod_original_cell_volume 418.8112
_cod_original_formula_sum 'B1 Ca2 Cl1 O3'
_cod_database_code 2105422

loop_
_symmetry_equiv_pos_as_xyz
x,y,z
-x,y+1/2,-z+1/2
-x,-y,-z
x,-y-1/2,z-1/2

loop_
_atom_site_label
_atom_site_type_symbol
_atom_site_fract_x
_atom_site_fract_y
_atom_site_fract_z
_atom_site_occupancy
_atom_site_U_iso_or_equiv
O1 O-2 0.4804 0.3584 0.0722 1 0.0
Cl1 Cl-1 0.1989 0.8747 0.0876 1 0.0
B1 B+3 0.2906 0.3667 0.156 1 0.0
Ca1 Ca+2 0.2934 0.6173 0.3605 1 0.0
Ca2 Ca+2 0.3289 0.1214 0.3836 1 0.0
O3 O-2 0.1988 0.5104 0.1878 1 0.0
O2 O-2 0.2244 0.2305 0.2053 1 0.0
